data_7716392
loop_
_publ_author_name
'Hulushe, Siya T.'
'Watkins, Gareth M.'
'Khanye, Setshaba D.'

_publ_section_title
;
 A cobalt(II) coordination polymer-derived catalyst engineered <i>via</i>
 temperature-induced semi-reversible single-crystal-to-single-crystal
 (SCSC) dehydration for efficient liquid-phase epoxidation of olefins.
;
_journal_issue 27
_journal_name_full 'Dalton transactions (Cambridge, England : 2003)'
_journal_page_first 11326
_journal_page_last 11343
_journal_paper_doi 10.1039/d4dt00739e
_journal_volume 53
_journal_year 2024
_chemical_formula_moiety 'C5 H Co O4'
_chemical_formula_sum 'C5 H Co O4'
_chemical_formula_weight 183.99
_chemical_name_common 'dicobalt(II) pyromellitate'
_space_group_crystal_system monoclinic
_space_group_IT_number 12
_space_group_name_Hall '-C 2y'
_space_group_name_H-M_alt 'C 1 2/m 1'
_atom_sites_solution_hydrogens geom
_atom_sites_solution_primary dual
_atom_sites_solution_secondary difmap
_audit_creation_method SHELXL-2016/6
_audit_update_record
;
2024-03-11 deposited with the CCDC.	2024-04-25 downloaded from the CCDC.
;
_cell_angle_alpha 90
_cell_angle_beta 115.606(4)
_cell_angle_gamma 90
_cell_formula_units_Z 4
_cell_length_a 6.1151(7)
_cell_length_b 17.4400(18)
_cell_length_c 4.5477(4)
_cell_measurement_reflns_used 2801
_cell_measurement_temperature 150(2)
_cell_measurement_theta_max 25.11
_cell_measurement_theta_min 2.34
_cell_volume 437.37(8)
_computing_cell_refinement 'Bruker SAINT'
_computing_data_collection 'Bruker APEX4'
_computing_data_reduction 'Bruker SAINT'
_computing_molecular_graphics 'Bruker SHELXTL'
_computing_publication_material 'Bruker SHELXTL'
_computing_structure_refinement 'SHELXL-2016/6 (Sheldrick, 2016)'
_computing_structure_solution 'SHELXT 2018/2 (Sheldrick, 2018)'
_diffrn_ambient_temperature 150(2)
_diffrn_detector_area_resol_mean 5.26
_diffrn_measured_fraction_theta_full 0.981
_diffrn_measured_fraction_theta_max 0.981
_diffrn_measurement_device_type 'Bruker APEX-IV CCD'
_diffrn_measurement_method '\f and \w scans'
_diffrn_radiation_monochromator graphite
_diffrn_radiation_probe x-ray
_diffrn_radiation_type MoK\a
_diffrn_radiation_wavelength 0.71073
_diffrn_reflns_av_R_equivalents 0.0305
_diffrn_reflns_av_unetI/netI 0.0197
_diffrn_reflns_Laue_measured_fraction_full 0.981
_diffrn_reflns_Laue_measured_fraction_max 0.981
_diffrn_reflns_limit_h_max 7
_diffrn_reflns_limit_h_min -7
_diffrn_reflns_limit_k_max 20
_diffrn_reflns_limit_k_min -20
_diffrn_reflns_limit_l_max 5
_diffrn_reflns_limit_l_min -5
_diffrn_reflns_number 2281
_diffrn_reflns_point_group_measured_fraction_full 0.981
_diffrn_reflns_point_group_measured_fraction_max 0.981
_diffrn_reflns_theta_full 25.110
_diffrn_reflns_theta_max 25.110
_diffrn_reflns_theta_min 3.875
_diffrn_source 'rotating-anode X-ray tube'
_exptl_absorpt_coefficient_mu 3.839
_exptl_absorpt_correction_T_max 0.7452
_exptl_absorpt_correction_T_min 0.5752
_exptl_absorpt_correction_type multi-scan
_exptl_absorpt_process_details 'SADABS-2016/2 (Bruker AXS)'
_exptl_crystal_colour violet
_exptl_crystal_density_diffrn 2.794
_exptl_crystal_density_method 'not measured'
_exptl_crystal_description prism
_exptl_crystal_F_000 360
_exptl_crystal_size_max 0.175
_exptl_crystal_size_mid 0.181
_exptl_crystal_size_min 0.086
_refine_diff_density_max 0.859
_refine_diff_density_min -0.616
_refine_diff_density_rms 0.147
_refine_ls_extinction_method none
_refine_ls_goodness_of_fit_ref 1.196
_refine_ls_hydrogen_treatment constr
_refine_ls_matrix_type full
_refine_ls_number_parameters 49
_refine_ls_number_reflns 397
_refine_ls_number_restraints 0
_refine_ls_restrained_S_all 1.196
_refine_ls_R_factor_all 0.0401
_refine_ls_R_factor_gt 0.0340
_refine_ls_shift/su_max 0.000
_refine_ls_shift/su_mean 0.000
_refine_ls_structure_factor_coef Fsqd
_refine_ls_weighting_details 'w=1/[\s^2^(Fo^2^)+7.1430P] where P=(Fo^2^+2Fc^2^)/3'
_refine_ls_weighting_scheme calc
_refine_ls_wR_factor_gt 0.0747
_refine_ls_wR_factor_ref 0.0815
_reflns_Friedel_coverage 0.000
_reflns_number_gt 368
_reflns_number_total 397
_reflns_threshold_expression 'I > 2\s(I)'
_cod_data_source_file d4dt00739e2.cif
_cod_data_source_block SOLVE_1U_a
_cod_depositor_comments 'Adding full bibliography for 7716391--7716393.cif.'
_cod_original_sg_symbol_H-M 'C 2/m'
_cod_database_code 7716392
_shelx_space_group_comment
;
The symmetry employed for this shelxl refinement is uniquely defined
by the following loop, which should always be used as a source of
symmetry information in preference to the above space-group names.
They are only intended as comments.
;
_shelx_estimated_absorpt_t_min 0.540
_shelx_estimated_absorpt_t_max 0.717

loop_
_space_group_symop_operation_xyz
'x, y, z'
'-x, y, -z'
'x+1/2, y+1/2, z'
'-x+1/2, y+1/2, -z'
'-x, -y, -z'
'x, -y, z'
'-x+1/2, -y+1/2, -z'
'x+1/2, -y+1/2, z'

loop_
_atom_site_label
_atom_site_type_symbol
_atom_site_fract_x
_atom_site_fract_y
_atom_site_fract_z
_atom_site_U_iso_or_equiv
_atom_site_adp_type
_atom_site_occupancy
_atom_site_site_symmetry_order
_atom_site_calc_flag
_atom_site_refinement_flags_posn
_atom_site_refinement_flags_adp
_atom_site_refinement_flags_occupancy
_atom_site_disorder_assembly
_atom_site_disorder_group
Co1 Co 0.500000 0.71017(5) 1.000000 0.0122(5) Uani 1 2 d S T P . .
O2 O 0.2403(5) 0.70015(17) 0.2128(7) 0.0112(7) Uani 1 1 d . . . . .
O1 O 0.2933(6) 0.63405(17) 0.6564(7) 0.0121(7) Uani 1 1 d . . . . .
C2 C 0.0896(9) 0.5699(2) 0.1592(11) 0.0127(10) Uani 1 1 d . . . . .
C3 C 0.1743(12) 0.500000 0.3125(16) 0.0122(13) Uani 1 2 d S T P . .
H3 H 0.295271 0.500001 0.531517 0.015 Uiso 1 2 calc R U P . .
C1 C 0.2133(8) 0.6399(2) 0.3550(11) 0.0114(10) Uani 1 1 d . . . . .

loop_
_atom_site_aniso_label
_atom_site_aniso_U_11
_atom_site_aniso_U_22
_atom_site_aniso_U_33
_atom_site_aniso_U_23
_atom_site_aniso_U_13
_atom_site_aniso_U_12
Co1 0.0133(6) 0.0094(6) 0.0125(6) 0.000 0.0043(4) 0.000
O2 0.0124(16) 0.0101(16) 0.0116(16) 0.0006(12) 0.0056(13) 0.0007(12)
O1 0.0161(17) 0.0120(15) 0.0092(16) -0.0012(12) 0.0064(14) -0.0016(12)
C2 0.020(2) 0.008(2) 0.013(2) 0.0003(17) 0.011(2) 0.0008(18)
C3 0.014(3) 0.010(3) 0.012(3) 0.000 0.005(3) 0.000
C1 0.007(2) 0.014(2) 0.014(2) 0.0008(17) 0.0054(19) 0.0056(17)

loop_
_atom_type_symbol
_atom_type_description
_atom_type_scat_dispersion_real
_atom_type_scat_dispersion_imag
_atom_type_scat_source
C C 0.0033 0.0016 'International Tables Vol C Tables 4.2.6.8 and 6.1.1.4'
H H 0.0000 0.0000 'International Tables Vol C Tables 4.2.6.8 and 6.1.1.4'
O O 0.0106 0.0060 'International Tables Vol C Tables 4.2.6.8 and 6.1.1.4'
Co Co 0.3494 0.9721 'International Tables Vol C Tables 4.2.6.8 and 6.1.1.4'

loop_
_geom_angle_atom_site_label_1
_geom_angle_atom_site_label_2
_geom_angle_atom_site_label_3
_geom_angle
_geom_angle_site_symmetry_1
_geom_angle_site_symmetry_3
_geom_angle_publ_flag
O1 Co1 O1 97.99(18) . 2_657 ?
O1 Co1 O2 159.07(12) . 8_566 ?
O1 Co1 O2 93.11(12) 2_657 8_566 ?
O1 Co1 O2 93.11(12) . 7_566 ?
O1 Co1 O2 159.07(12) 2_657 7_566 ?
O2 Co1 O2 82.28(17) 8_566 7_566 ?
O1 Co1 O2 87.64(12) . 1_556 ?
O1 Co1 O2 86.37(12) 2_657 1_556 ?
O2 Co1 O2 110.82(12) 8_566 1_556 ?
O2 Co1 O2 76.38(13) 7_566 1_556 ?
O1 Co1 O2 86.37(12) . 2_656 ?
O1 Co1 O2 87.64(12) 2_657 2_656 ?
O2 Co1 O2 76.38(13) 8_566 2_656 ?
O2 Co1 O2 110.82(12) 7_566 2_656 ?
O2 Co1 O2 170.87(16) 1_556 2_656 ?
C1 O2 Co1 129.3(3) . 7_566 ?
C1 O2 Co1 124.3(3) . 1_554 ?
Co1 O2 Co1 103.62(12) 7_566 1_554 ?
C1 O1 Co1 127.9(3) . . ?
C2 C2 C3 118.6(3) 2 . ?
C2 C2 C1 125.8(2) 2 . ?
C3 C2 C1 115.6(4) . . ?
C2 C3 C2 122.8(6) . 6_565 ?
C2 C3 H3 118.6 . . ?
C2 C3 H3 118.6 6_565 . ?
O1 C1 O2 123.2(4) . . ?
O1 C1 C2 116.2(4) . . ?
O2 C1 C2 120.5(4) . . ?

loop_
_geom_bond_atom_site_label_1
_geom_bond_atom_site_label_2
_geom_bond_distance
_geom_bond_site_symmetry_2
_geom_bond_publ_flag
Co1 O1 2.023(3) . ?
Co1 O1 2.023(3) 2_657 ?
Co1 O2 2.077(3) 8_566 ?
Co1 O2 2.077(3) 7_566 ?
Co1 O2 2.195(3) 1_556 ?
Co1 O2 2.195(3) 2_656 ?
O2 C1 1.281(5) . ?
O1 C1 1.245(5) . ?
C2 C2 1.388(10) 2 ?
C2 C3 1.389(5) . ?
C2 C1 1.507(6) . ?
C3 H3 0.9500 . ?
